data_4021526
loop_
_publ_author_name
'Devarajulu Sureshkumar'
'Susama Maity'
'Srinivasan Chandrasekaran'

_publ_section_title
;
 Regio- and Stereoselective Synthesis of Aziridino Epoxides from
 Cyclic Dienes
;
_journal_name_full 'Journal of Organic Chemistry'
_journal_page_first 1653
_journal_page_last 1657
_journal_paper_doi 10.1021/jo052357x
_journal_volume 71
_journal_year 2006
_chemical_compound_source 'see text'
_chemical_formula_moiety 'C17 H21 N O3 S'
_chemical_formula_sum 'C17 H21 N O3 S'
_chemical_formula_weight 319.42
_chemical_name_common trans-aziridino-epoxide
_chemical_name_systematic ?
_space_group_IT_number 14
_symmetry_cell_setting monoclinic
_symmetry_space_group_name_Hall '-P 2ybc'
_symmetry_space_group_name_H-M 'P 1 21/c 1'
_atom_sites_solution_hydrogens geom
_atom_sites_solution_primary direct
_atom_sites_solution_secondary difmap
_cell_angle_alpha 90
_cell_angle_beta 107.586(3)
_cell_angle_gamma 90
_cell_formula_units_Z 4
_cell_length_a 11.247(2)
_cell_length_b 15.655(3)
_cell_length_c 9.4946(18)
_cell_measurement_reflns_used 600
_cell_measurement_temperature 296(2)
_cell_measurement_theta_max 25.00
_cell_measurement_theta_min 2.3
_cell_volume 1593.6(5)
_computing_cell_refinement SMART
_computing_data_collection 'SMART (Bruker, 1998)'
_computing_data_reduction 'SAINT (Bruker, 1998)'
_computing_molecular_graphics 'Ortep-3 for Windows (Farrugia, 1997) and CAMERON (Watkin et al., 1993)'
_computing_publication_material 'PLATON (Spek, 2003)'
_computing_structure_refinement 'SHELXL-97 (Sheldrick, 1997)'
_computing_structure_solution 'SIR92 (Altomare et al., 1993)'
_diffrn_ambient_temperature 296(2)
_diffrn_measured_fraction_theta_full 0.994
_diffrn_measured_fraction_theta_max 0.994
_diffrn_measurement_device_type 'Bruker SMART CCD area detector'
_diffrn_measurement_method '\f and \w scans'
_diffrn_radiation_monochromator graphite
_diffrn_radiation_source 'fine-focus sealed tube'
_diffrn_radiation_type MoK\a
_diffrn_radiation_wavelength 0.71073
_diffrn_reflns_av_R_equivalents 0.0298
_diffrn_reflns_av_sigmaI/netI 0.0262
_diffrn_reflns_limit_h_max 13
_diffrn_reflns_limit_h_min -12
_diffrn_reflns_limit_k_max 18
_diffrn_reflns_limit_k_min -18
_diffrn_reflns_limit_l_max 11
_diffrn_reflns_limit_l_min -11
_diffrn_reflns_number 11163
_diffrn_reflns_reduction_process
;
;
_diffrn_reflns_theta_full 25.00
_diffrn_reflns_theta_max 25.00
_diffrn_reflns_theta_min 2.30
_exptl_absorpt_coefficient_mu 0.215
_exptl_absorpt_correction_T_max 0.9602
_exptl_absorpt_correction_T_min 0.9018
_exptl_absorpt_correction_type multi-scan
_exptl_absorpt_process_details '(SADABS; Sheldrick, 1997)'
_exptl_crystal_colour colorless
_exptl_crystal_density_diffrn 1.331
_exptl_crystal_density_method 'Not Measured'
_exptl_crystal_description block
_exptl_crystal_F_000 680
_exptl_crystal_size_max 0.49
_exptl_crystal_size_mid 0.30
_exptl_crystal_size_min 0.19
_refine_diff_density_max 0.426
_refine_diff_density_min -0.314
_refine_diff_density_rms 0.057
_refine_ls_extinction_method none
_refine_ls_goodness_of_fit_ref 1.163
_refine_ls_hydrogen_treatment refall
_refine_ls_matrix_type full
_refine_ls_number_parameters 199
_refine_ls_number_reflns 2795
_refine_ls_number_restraints 0
_refine_ls_restrained_S_all 1.163
_refine_ls_R_factor_all 0.0638
_refine_ls_R_factor_gt 0.0533
_refine_ls_shift/su_max 0.000
_refine_ls_shift/su_mean 0.000
_refine_ls_structure_factor_coef Fsqd
_refine_ls_weighting_details 'calc w=1/[\s^2^(Fo^2^)+(0.0714P)^2^+0.7086P] where P=(Fo^2^+2Fc^2^)/3'
_refine_ls_weighting_scheme calc
_refine_ls_wR_factor_gt 0.1444
_refine_ls_wR_factor_ref 0.1511
_reflns_number_gt 2356
_reflns_number_total 2795
_reflns_threshold_expression I>2sigma(I)
_cod_data_source_file jo052357xsi20051225_012407_14.cif
_cod_depositor_comments
;
The following automatic conversions were performed:
'_symmetry_cell_setting' value 'Monoclinic' changed to 'monoclinic'
according to '/home/saulius/struct/CIF-dictionaries/cif_core.dic'
dictionary named 'cif_core.dic' version 2.4.1 from 2010-06-29.

Automatic conversion script
Id: cif_fix_enum 1527 2010-12-29 10:47:43Z saulius 
;
_cod_original_sg_symbol_H-M 'P 21/c'
_cod_database_code 4021526

loop_
_symmetry_equiv_pos_site_id
_symmetry_equiv_pos_as_xyz
1 x,y,z
2 -x,1/2+y,1/2-z
3 -x,-y,-z
4 x,1/2-y,1/2+z

loop_
_atom_site_label
_atom_site_type_symbol
_atom_site_fract_x
_atom_site_fract_y
_atom_site_fract_z
_atom_site_U_iso_or_equiv
_atom_site_adp_type
_atom_site_occupancy
_atom_site_symmetry_multiplicity
_atom_site_calc_flag
_atom_site_refinement_flags
S1 S 0.19544(6) -0.02923(4) 0.39428(7) 0.0424(2) Uani 1 1 d .
O2 O 0.28553(18) -0.07878(12) 0.3524(2) 0.0573(5) Uani 1 1 d .
O1 O 0.36214(18) 0.13930(14) 0.9120(2) 0.0578(5) Uani 1 1 d .
O3 O 0.10483(17) -0.07317(12) 0.4458(2) 0.0530(5) Uani 1 1 d .
N1 N 0.27496(18) 0.04138(13) 0.5166(2) 0.0413(5) Uani 1 1 d .
C11 C 0.1180(2) 0.03785(15) 0.2473(3) 0.0398(6) Uani 1 1 d .
C1 C 0.4514(2) 0.12621(17) 0.8324(3) 0.0446(6) Uani 1 1 d .
C14 C 0.0000(3) 0.14702(16) 0.0190(3) 0.0469(6) Uani 1 1 d .
C9 C 0.3137(2) 0.01338(17) 0.6731(3) 0.0468(6) Uani 1 1 d .
H9 H 0.2879 -0.0443 0.6916 0.056 Uiso 1 1 calc R
C10 C 0.4446(2) 0.03953(17) 0.7620(3) 0.0506(7) Uani 1 1 d .
H10A H 0.4776 -0.0026 0.8388 0.061 Uiso 1 1 calc R
H10B H 0.4971 0.0394 0.6977 0.061 Uiso 1 1 calc R
C15 C -0.0468(3) 0.13373(17) 0.1362(3) 0.0503(7) Uani 1 1 d .
H15 H -0.1191 0.1621 0.1375 0.060 Uiso 1 1 calc R
C8 C 0.2133(2) 0.07647(17) 0.6220(3) 0.0457(6) Uani 1 1 d .
H8 H 0.1286 0.0559 0.6106 0.055 Uiso 1 1 calc R
C12 C 0.1652(2) 0.04850(18) 0.1313(3) 0.0478(6) Uani 1 1 d .
H12 H 0.2366 0.0193 0.1290 0.057 Uiso 1 1 calc R
C16 C 0.0103(2) 0.08001(17) 0.2504(3) 0.0455(6) Uani 1 1 d .
H16 H -0.0224 0.0720 0.3285 0.055 Uiso 1 1 calc R
C6 C 0.3520(2) 0.18905(17) 0.7813(3) 0.0463(6) Uani 1 1 d .
C7 C 0.2359(2) 0.16951(18) 0.6563(3) 0.0518(7) Uani 1 1 d .
H7A H 0.1646 0.1928 0.6806 0.062 Uiso 1 1 calc R
H7B H 0.2414 0.1985 0.5682 0.062 Uiso 1 1 calc R
C13 C 0.1054(3) 0.10299(19) 0.0184(3) 0.0537(7) Uani 1 1 d .
H13 H 0.1373 0.1102 -0.0604 0.064 Uiso 1 1 calc R
C5 C 0.3784(3) 0.28314(19) 0.8075(4) 0.0622(8) Uani 1 1 d .
H5A H 0.3803 0.3094 0.7157 0.075 Uiso 1 1 calc R
H5B H 0.3106 0.3091 0.8357 0.075 Uiso 1 1 calc R
C2 C 0.5825(3) 0.1547(2) 0.9165(3) 0.0589(8) Uani 1 1 d .
H2A H 0.6058 0.1293 1.0142 0.071 Uiso 1 1 calc R
H2B H 0.6396 0.1332 0.8660 0.071 Uiso 1 1 calc R
C17 C -0.0613(3) 0.2090(2) -0.1027(3) 0.0693(9) Uani 1 1 d .
H17A H -0.1333 0.2336 -0.0842 0.083 Uiso 1 1 calc R
H17B H -0.0863 0.1794 -0.1956 0.083 Uiso 1 1 calc R
H17C H -0.0034 0.2534 -0.1059 0.083 Uiso 1 1 calc R
C3 C 0.5974(4) 0.2500(3) 0.9320(6) 0.1164(19) Uani 1 1 d .
H3A H 0.6588 0.2609 1.0269 0.140 Uiso 1 1 calc R
H3B H 0.6337 0.2691 0.8569 0.140 Uiso 1 1 calc R
C4 C 0.4975(4) 0.3018(3) 0.9233(6) 0.1187(19) Uani 1 1 d .
H4A H 0.5214 0.3598 0.9086 0.142 Uiso 1 1 calc R
H4B H 0.4817 0.3001 1.0182 0.142 Uiso 1 1 calc R

loop_
_atom_site_aniso_label
_atom_site_aniso_U_11
_atom_site_aniso_U_22
_atom_site_aniso_U_33
_atom_site_aniso_U_23
_atom_site_aniso_U_13
_atom_site_aniso_U_12
S1 0.0399(4) 0.0401(4) 0.0459(4) -0.0011(3) 0.0109(3) -0.0021(3)
O2 0.0538(12) 0.0519(11) 0.0648(13) -0.0030(9) 0.0159(10) 0.0124(9)
O1 0.0519(11) 0.0806(14) 0.0437(11) -0.0008(10) 0.0186(9) -0.0036(10)
O3 0.0519(11) 0.0486(11) 0.0570(12) 0.0030(9) 0.0140(9) -0.0128(9)
N1 0.0352(11) 0.0443(12) 0.0429(12) 0.0009(9) 0.0096(9) -0.0028(9)
C11 0.0387(13) 0.0368(13) 0.0419(14) -0.0054(10) 0.0091(11) -0.0060(10)
C1 0.0397(14) 0.0553(16) 0.0379(14) -0.0020(11) 0.0106(11) -0.0012(12)
C14 0.0482(15) 0.0441(14) 0.0424(14) -0.0043(11) 0.0044(12) -0.0094(12)
C9 0.0474(15) 0.0448(14) 0.0455(15) 0.0038(12) 0.0099(12) -0.0046(12)
C10 0.0433(15) 0.0490(15) 0.0512(16) 0.0038(12) 0.0018(12) 0.0042(12)
C15 0.0450(15) 0.0500(15) 0.0535(16) -0.0046(12) 0.0113(13) 0.0049(12)
C8 0.0356(13) 0.0563(16) 0.0448(15) -0.0023(12) 0.0118(11) -0.0029(11)
C12 0.0428(15) 0.0558(16) 0.0484(16) -0.0032(12) 0.0195(12) -0.0005(12)
C16 0.0411(14) 0.0532(15) 0.0446(14) -0.0020(12) 0.0166(11) 0.0009(12)
C6 0.0415(14) 0.0537(15) 0.0434(14) -0.0055(12) 0.0126(11) 0.0018(12)
C7 0.0427(15) 0.0559(16) 0.0535(16) -0.0076(13) 0.0098(12) 0.0066(12)
C13 0.0565(18) 0.0619(17) 0.0468(16) 0.0012(13) 0.0216(13) -0.0093(14)
C5 0.0599(19) 0.0559(18) 0.0659(19) -0.0162(15) 0.0115(16) 0.0065(14)
C2 0.0413(15) 0.0713(19) 0.0579(18) -0.0104(15) 0.0054(13) 0.0001(14)
C17 0.080(2) 0.0612(19) 0.0560(18) 0.0057(15) 0.0038(16) -0.0030(17)
C3 0.055(2) 0.088(3) 0.184(5) -0.067(3) 0.004(3) -0.007(2)
C4 0.081(3) 0.068(2) 0.164(5) -0.032(3) -0.027(3) -0.003(2)

loop_
_atom_type_symbol
_atom_type_description
_atom_type_scat_dispersion_real
_atom_type_scat_dispersion_imag
_atom_type_scat_source
S S 0.1246 0.1234 'International Tables Vol C Tables 4.2.6.8 and 6.1.1.4'
O O 0.0106 0.0060 'International Tables Vol C Tables 4.2.6.8 and 6.1.1.4'
N N 0.0061 0.0033 'International Tables Vol C Tables 4.2.6.8 and 6.1.1.4'
H H 0.0000 0.0000 'International Tables Vol C Tables 4.2.6.8 and 6.1.1.4'
C C 0.0033 0.0016 'International Tables Vol C Tables 4.2.6.8 and 6.1.1.4'

loop_
_geom_angle_atom_site_label_1
_geom_angle_atom_site_label_2
_geom_angle_atom_site_label_3
_geom_angle
O2 S1 O3 118.24(12)
O2 S1 N1 106.27(11)
O3 S1 N1 111.72(11)
O2 S1 C11 109.15(12)
O3 S1 C11 109.01(12)
N1 S1 C11 101.06(11)
C6 O1 C1 60.77(16)
C9 N1 C8 59.30(17)
C9 N1 S1 115.99(16)
C8 N1 S1 117.15(16)
C12 C11 C16 120.8(2)
C12 C11 S1 119.5(2)
C16 C11 S1 119.6(2)
O1 C1 C6 59.54(16)
O1 C1 C10 114.2(2)
C6 C1 C10 122.0(2)
O1 C1 C2 113.7(2)
C6 C1 C2 120.2(2)
C10 C1 C2 114.2(2)
C13 C14 C15 117.8(3)
C13 C14 C17 121.0(3)
C15 C14 C17 121.1(3)
C8 C9 N1 60.43(17)
C8 C9 C10 121.5(2)
N1 C9 C10 114.9(2)
C8 C9 H9 116.0
N1 C9 H9 116.0
C10 C9 H9 116.0
C1 C10 C9 113.7(2)
C1 C10 H10A 108.8
C9 C10 H10A 108.8
C1 C10 H10B 108.8
C9 C10 H10B 108.8
H10A C10 H10B 107.7
C16 C15 C14 121.9(3)
C16 C15 H15 119.0
C14 C15 H15 119.0
C9 C8 N1 60.27(17)
C9 C8 C7 121.3(2)
N1 C8 C7 115.0(2)
C9 C8 H8 116.1
N1 C8 H8 116.1
C7 C8 H8 116.1
C11 C12 C13 119.0(3)
C11 C12 H12 120.5
C13 C12 H12 120.5
C15 C16 C11 118.6(2)
C15 C16 H16 120.7
C11 C16 H16 120.7
O1 C6 C1 59.69(17)
O1 C6 C7 113.2(2)
C1 C6 C7 121.3(2)
O1 C6 C5 115.2(2)
C1 C6 C5 120.7(2)
C7 C6 C5 114.1(2)
C8 C7 C6 114.8(2)
C8 C7 H7A 108.6
C6 C7 H7A 108.6
C8 C7 H7B 108.6
C6 C7 H7B 108.6
H7A C7 H7B 107.6
C14 C13 C12 121.8(3)
C14 C13 H13 119.1
C12 C13 H13 119.1
C4 C5 C6 113.8(3)
C4 C5 H5A 108.8
C6 C5 H5A 108.8
C4 C5 H5B 108.8
C6 C5 H5B 108.8
H5A C5 H5B 107.7
C3 C2 C1 113.9(3)
C3 C2 H2A 108.8
C1 C2 H2A 108.8
C3 C2 H2B 108.8
C1 C2 H2B 108.8
H2A C2 H2B 107.7
C14 C17 H17A 109.5
C14 C17 H17B 109.5
H17A C17 H17B 109.5
C14 C17 H17C 109.5
H17A C17 H17C 109.5
H17B C17 H17C 109.5
C4 C3 C2 121.1(4)
C4 C3 H3A 107.0
C2 C3 H3A 107.0
C4 C3 H3B 107.0
C2 C3 H3B 107.0
H3A C3 H3B 106.8
C3 C4 C5 118.1(4)
C3 C4 H4A 107.8
C5 C4 H4A 107.8
C3 C4 H4B 107.8
C5 C4 H4B 107.8
H4A C4 H4B 107.1

loop_
_geom_bond_atom_site_label_1
_geom_bond_atom_site_label_2
_geom_bond_distance
S1 O2 1.425(2)
S1 O3 1.4328(19)
S1 N1 1.656(2)
S1 C11 1.754(3)
O1 C6 1.440(3)
O1 C1 1.442(3)
N1 C9 1.482(3)
N1 C8 1.485(3)
C11 C12 1.369(4)
C11 C16 1.388(4)
C1 C6 1.458(4)
C1 C10 1.504(4)
C1 C2 1.516(4)
C14 C13 1.373(4)
C14 C15 1.382(4)
C14 C17 1.507(4)
C9 C8 1.468(4)
C9 C10 1.515(4)
C9 H9 0.9800
C10 H10A 0.9700
C10 H10B 0.9700
C15 C16 1.369(4)
C15 H15 0.9300
C8 C7 1.497(4)
C8 H8 0.9800
C12 C13 1.376(4)
C12 H12 0.9300
C16 H16 0.9300
C6 C7 1.507(4)
C6 C5 1.508(4)
C7 H7A 0.9700
C7 H7B 0.9700
C13 H13 0.9300
C5 C4 1.483(5)
C5 H5A 0.9700
C5 H5B 0.9700
C2 C3 1.504(5)
C2 H2A 0.9700
C2 H2B 0.9700
C17 H17A 0.9600
C17 H17B 0.9600
C17 H17C 0.9600
C3 C4 1.368(5)
C3 H3A 0.9700
C3 H3B 0.9700
C4 H4A 0.9700
C4 H4B 0.9700

loop_
_geom_torsion_atom_site_label_1
_geom_torsion_atom_site_label_2
_geom_torsion_atom_site_label_3
_geom_torsion_atom_site_label_4
_geom_torsion
O2 S1 N1 C9 -88.5(2)
O3 S1 N1 C9 41.8(2)
C11 S1 N1 C9 157.58(19)
O2 S1 N1 C8 -155.66(18)
O3 S1 N1 C8 -25.4(2)
C11 S1 N1 C8 90.43(19)
O2 S1 C11 C12 -13.0(2)
O3 S1 C11 C12 -143.5(2)
N1 S1 C11 C12 98.7(2)
O2 S1 C11 C16 167.56(19)
O3 S1 C11 C16 37.1(2)
N1 S1 C11 C16 -80.7(2)
C6 O1 C1 C10 -114.2(3)
C6 O1 C1 C2 112.3(3)
S1 N1 C9 C8 -107.52(19)
C8 N1 C9 C10 -113.6(3)
S1 N1 C9 C10 138.9(2)
O1 C1 C10 C9 49.0(3)
C6 C1 C10 C9 -19.0(4)
C2 C1 C10 C9 -177.6(2)
C8 C9 C10 C1 18.6(4)
N1 C9 C10 C1 87.9(3)
C13 C14 C15 C16 1.3(4)
C17 C14 C15 C16 -177.6(3)
C10 C9 C8 N1 102.6(3)
N1 C9 C8 C7 -102.9(3)
C10 C9 C8 C7 -0.2(4)
S1 N1 C8 C9 105.6(2)
C9 N1 C8 C7 113.2(3)
S1 N1 C8 C7 -141.26(19)
C16 C11 C12 C13 1.1(4)
S1 C11 C12 C13 -178.3(2)
C14 C15 C16 C11 -0.1(4)
C12 C11 C16 C15 -1.1(4)
S1 C11 C16 C15 178.4(2)
C1 O1 C6 C7 113.9(3)
C1 O1 C6 C5 -112.3(3)
C10 C1 C6 O1 101.2(3)
C2 C1 C6 O1 -101.4(3)
O1 C1 C6 C7 -100.2(3)
C10 C1 C6 C7 1.0(4)
C2 C1 C6 C7 158.3(3)
O1 C1 C6 C5 103.1(3)
C10 C1 C6 C5 -155.7(3)
C2 C1 C6 C5 1.6(4)
C9 C8 C7 C6 -18.1(4)
N1 C8 C7 C6 -87.1(3)
O1 C6 C7 C8 -49.7(3)
C1 C6 C7 C8 17.8(4)
C5 C6 C7 C8 175.9(2)
C15 C14 C13 C12 -1.3(4)
C17 C14 C13 C12 177.6(3)
C11 C12 C13 C14 0.1(4)
O1 C6 C5 C4 50.9(4)
C1 C6 C5 C4 -17.5(5)
C7 C6 C5 C4 -175.8(3)
O1 C1 C2 C3 -70.4(4)
C6 C1 C2 C3 -3.0(5)
C10 C1 C2 C3 156.0(3)
C1 C2 C3 C4 23.5(7)
C2 C3 C4 C5 -42.1(8)
C6 C5 C4 C3 37.5(7)
